data_2212659
loop_
_publ_author_name
'Saeed, Aamer'
'Fl\"orke, Ulrich'

_publ_section_title
;
 1-(3-Methylbenzoyl)-3-(2-methylphenyl)thiourea
;
_journal_coeditor_code OM2100
_journal_issue 3
_journal_name_full 'Acta Crystallographica Section E'
_journal_page_first o1390
_journal_page_last o1392
_journal_paper_doi 10.1107/S1600536807007519
_journal_volume 63
_journal_year 2007
_chemical_formula_iupac 'C16 H16 N2 O S'
_chemical_formula_moiety 'C16 H16 N2 O S'
_chemical_formula_sum 'C16 H16 N2 O S'
_chemical_formula_weight 284.37
_chemical_name_systematic
;
1-(3-Methylbenzoyl)-3-(2-methylphenyl)thiourea
;
_space_group_IT_number 2
_symmetry_cell_setting triclinic
_symmetry_space_group_name_Hall '-P 1'
_symmetry_space_group_name_H-M 'P -1'
_atom_sites_solution_hydrogens difmap
_atom_sites_solution_primary direct
_atom_sites_solution_secondary difmap
_audit_creation_method SHELXL-97
_cell_angle_alpha 86.678(4)
_cell_angle_beta 71.388(3)
_cell_angle_gamma 81.038(4)
_cell_formula_units_Z 2
_cell_length_a 7.8425(14)
_cell_length_b 9.3746(17)
_cell_length_c 10.6425(18)
_cell_measurement_reflns_used 1253
_cell_measurement_temperature 120(2)
_cell_measurement_theta_max 26.48
_cell_measurement_theta_min 2.77
_cell_volume 732.4(2)
_computing_cell_refinement 'SAINT (Bruker, 2002)'
_computing_data_collection 'SMART (Bruker, 2002)'
_computing_data_reduction SAINT
_computing_molecular_graphics SHELXTL
_computing_publication_material SHELXTL
_computing_structure_refinement SHELXTL
_computing_structure_solution 'SHELXTL (Bruker, 2002)'
_diffrn_ambient_temperature 120(2)
_diffrn_measured_fraction_theta_full 0.992
_diffrn_measured_fraction_theta_max 0.992
_diffrn_measurement_device_type 'Bruker SMART 1000'
_diffrn_measurement_method '\f and \w'
_diffrn_radiation_monochromator graphite
_diffrn_radiation_source 'sealed tube'
_diffrn_radiation_type MoK\a
_diffrn_radiation_wavelength 0.71073
_diffrn_reflns_av_R_equivalents 0.0548
_diffrn_reflns_av_sigmaI/netI 0.0887
_diffrn_reflns_limit_h_max 10
_diffrn_reflns_limit_h_min -10
_diffrn_reflns_limit_k_max 10
_diffrn_reflns_limit_k_min -12
_diffrn_reflns_limit_l_max 12
_diffrn_reflns_limit_l_min -13
_diffrn_reflns_number 5609
_diffrn_reflns_theta_full 27.10
_diffrn_reflns_theta_max 27.10
_diffrn_reflns_theta_min 2.02
_diffrn_standards_decay_% 0
_diffrn_standards_interval_time 440
_diffrn_standards_number 1248
_exptl_absorpt_coefficient_mu 0.218
_exptl_absorpt_correction_T_max 0.9577
_exptl_absorpt_correction_T_min 0.9160
_exptl_absorpt_correction_type multi-scan
_exptl_absorpt_process_details '(SADABS; Bruker, 2002)'
_exptl_crystal_colour colourless
_exptl_crystal_density_diffrn 1.289
_exptl_crystal_density_method 'not measured'
_exptl_crystal_description prism
_exptl_crystal_F_000 300
_exptl_crystal_size_max 0.41
_exptl_crystal_size_mid 0.22
_exptl_crystal_size_min 0.20
_refine_diff_density_max 0.862
_refine_diff_density_min -0.285
_refine_ls_extinction_method none
_refine_ls_goodness_of_fit_ref 0.926
_refine_ls_hydrogen_treatment constr
_refine_ls_matrix_type full
_refine_ls_number_parameters 183
_refine_ls_number_reflns 3198
_refine_ls_number_restraints 0
_refine_ls_restrained_S_all 0.926
_refine_ls_R_factor_all 0.0899
_refine_ls_R_factor_gt 0.0567
_refine_ls_shift/su_max 0.000
_refine_ls_shift/su_mean 0.000
_refine_ls_structure_factor_coef Fsqd
_refine_ls_weighting_details 'calc w=1/[\s^2^(Fo^2^)+(0.0796P)^2^] where P=(Fo^2^+2Fc^2^)/3'
_refine_ls_weighting_scheme calc
_refine_ls_wR_factor_gt 0.1401
_refine_ls_wR_factor_ref 0.1521
_reflns_number_gt 1976
_reflns_number_total 3198
_reflns_threshold_expression I>2\s(I)
_cod_data_source_file om2100.cif
_cod_data_source_block I
_cod_database_code 2212659
_cod_database_fobs_code 2212659

loop_
_symmetry_equiv_pos_as_xyz
'x, y, z'
'-x, -y, -z'

loop_
_atom_site_type_symbol
_atom_site_label
_atom_site_fract_x
_atom_site_fract_y
_atom_site_fract_z
_atom_site_U_iso_or_equiv
_atom_site_adp_type
_atom_site_calc_flag
_atom_site_refinement_flags
_atom_site_occupancy
S S1 0.73236(10) 0.09224(9) -0.10791(6) 0.0346(2) Uani d . 1
O O1 0.5573(3) 0.3014(2) 0.29616(17) 0.0351(5) Uani d . 1
N N1 0.7731(3) 0.2846(3) 0.0494(2) 0.0318(6) Uani d . 1
H H1 0.7319 0.3319 0.1247 0.038 Uiso calc R 1
N N2 0.5571(3) 0.1362(2) 0.14792(19) 0.0270(5) Uani d . 1
H H2 0.5007 0.0657 0.1377 0.032 Uiso calc R 1
C C1 0.9294(4) 0.3276(3) -0.0518(3) 0.0358(7) Uani d . 1
C C2 1.1013(4) 0.2677(4) -0.0455(3) 0.0496(9) Uani d . 1
H H2A 1.1130 0.1970 0.0200 0.060 Uiso calc R 1
C C3 1.2548(5) 0.3129(4) -0.1362(4) 0.0595(11) Uani d . 1
H H3A 1.3731 0.2748 -0.1335 0.071 Uiso calc R 1
C C4 1.2312(5) 0.4127(4) -0.2286(4) 0.0600(11) Uani d . 1
H H4A 1.3368 0.4420 -0.2912 0.072 Uiso calc R 1
C C5 1.0670(5) 0.4738(4) -0.2380(3) 0.0523(9) Uani d . 1
H H5A 1.0588 0.5443 -0.3044 0.063 Uiso calc R 1
C C6 0.9046(4) 0.4292(3) -0.1445(3) 0.0424(8) Uani d . 1
C C7 0.7278(5) 0.4928(4) -0.1497(3) 0.0557(9) Uani d . 1
H H7A 0.6515 0.4169 -0.1403 0.083 Uiso calc R 1
H H7B 0.7401 0.5427 -0.2350 0.083 Uiso calc R 1
H H7C 0.6712 0.5621 -0.0775 0.083 Uiso calc R 1
C C8 0.6882(3) 0.1779(3) 0.0349(2) 0.0265(6) Uani d . 1
C C9 0.5048(4) 0.1918(3) 0.2735(2) 0.0265(6) Uani d . 1
C C10 0.3803(3) 0.1131(3) 0.3807(2) 0.0246(6) Uani d . 1
C C11 0.2689(4) 0.1884(3) 0.4929(3) 0.0305(6) Uani d . 1
H H11A 0.2706 0.2889 0.4992 0.037 Uiso calc R 1
C C12 0.1554(4) 0.1171(3) 0.5957(3) 0.0354(7) Uani d . 1
H H12A 0.0790 0.1681 0.6727 0.042 Uiso calc R 1
C C13 0.1538(4) -0.0292(3) 0.5855(3) 0.0351(7) Uani d . 1
H H13A 0.0748 -0.0774 0.6561 0.042 Uiso calc R 1
C C14 0.2641(4) -0.1071(3) 0.4755(2) 0.0289(6) Uani d . 1
C C15 0.3794(4) -0.0344(3) 0.3736(2) 0.0261(6) Uani d . 1
H H15A 0.4587 -0.0864 0.2980 0.031 Uiso calc R 1
C C16 0.2624(4) -0.2659(3) 0.4632(3) 0.0415(8) Uani d . 1
H H16A 0.3620 -0.3214 0.4900 0.062 Uiso calc R 1
H H16B 0.2779 -0.2879 0.3710 0.062 Uiso calc R 1
H H16C 0.1461 -0.2919 0.5207 0.062 Uiso calc R 1

loop_
_atom_site_aniso_label
_atom_site_aniso_U_11
_atom_site_aniso_U_22
_atom_site_aniso_U_33
_atom_site_aniso_U_12
_atom_site_aniso_U_13
_atom_site_aniso_U_23
S1 0.0412(4) 0.0433(5) 0.0204(4) -0.0256(3) -0.0011(3) -0.0050(3)
O1 0.0493(12) 0.0337(12) 0.0232(10) -0.0211(9) -0.0052(9) -0.0034(8)
N1 0.0417(13) 0.0338(14) 0.0199(11) -0.0217(11) -0.0016(10) -0.0031(10)
N2 0.0330(12) 0.0295(13) 0.0198(11) -0.0191(10) -0.0030(9) -0.0008(9)
C1 0.0546(19) 0.0289(16) 0.0238(14) -0.0253(14) -0.0020(13) -0.0066(12)
C2 0.0323(17) 0.057(2) 0.058(2) -0.0169(15) -0.0002(15) -0.0350(18)
C3 0.042(2) 0.060(3) 0.075(3) -0.0107(18) -0.0091(19) -0.034(2)
C4 0.056(2) 0.050(2) 0.069(3) -0.0238(19) 0.0004(19) -0.029(2)
C5 0.083(3) 0.0308(19) 0.0362(18) -0.0192(18) -0.0034(18) -0.0065(14)
C6 0.054(2) 0.0357(19) 0.0337(17) -0.0145(15) -0.0039(15) -0.0055(14)
C7 0.075(3) 0.048(2) 0.043(2) -0.0085(18) -0.0180(18) 0.0029(17)
C8 0.0331(14) 0.0290(16) 0.0190(13) -0.0137(12) -0.0065(11) 0.0012(11)
C9 0.0316(14) 0.0288(16) 0.0205(13) -0.0087(12) -0.0080(11) -0.0001(11)
C10 0.0242(13) 0.0326(16) 0.0179(12) -0.0115(11) -0.0045(10) -0.0012(11)
C11 0.0328(15) 0.0333(17) 0.0258(14) -0.0114(12) -0.0060(12) -0.0040(12)
C12 0.0308(15) 0.051(2) 0.0229(14) -0.0135(13) -0.0011(12) -0.0080(13)
C13 0.0327(15) 0.053(2) 0.0220(14) -0.0215(14) -0.0067(12) 0.0069(13)
C14 0.0353(15) 0.0345(17) 0.0214(13) -0.0153(12) -0.0112(12) 0.0055(12)
C15 0.0306(14) 0.0315(16) 0.0182(12) -0.0104(12) -0.0075(11) -0.0004(11)
C16 0.0548(19) 0.0398(19) 0.0333(16) -0.0237(15) -0.0121(14) 0.0077(14)

loop_
_atom_type_symbol
_atom_type_description
_atom_type_scat_dispersion_real
_atom_type_scat_dispersion_imag
_atom_type_scat_source
C C 0.0033 0.0016 'International Tables Vol C Tables 4.2.6.8 and 6.1.1.4'
H H 0.0000 0.0000 'International Tables Vol C Tables 4.2.6.8 and 6.1.1.4'
N N 0.0061 0.0033 'International Tables Vol C Tables 4.2.6.8 and 6.1.1.4'
O O 0.0106 0.0060 'International Tables Vol C Tables 4.2.6.8 and 6.1.1.4'
S S 0.1246 0.1234 'International Tables Vol C Tables 4.2.6.8 and 6.1.1.4'

loop_
_geom_angle_atom_site_label_1
_geom_angle_atom_site_label_2
_geom_angle_atom_site_label_3
_geom_angle
C8 N1 C1 123.6(2)
C8 N1 H1 118.2
C1 N1 H1 118.2
C9 N2 C8 127.8(2)
C9 N2 H2 116.1
C8 N2 H2 116.1
C6 C1 C2 122.9(3)
C6 C1 N1 119.6(3)
C2 C1 N1 117.4(3)
C3 C2 C1 119.0(4)
C3 C2 H2A 120.5
C1 C2 H2A 120.5
C4 C3 C2 118.4(4)
C4 C3 H3A 120.8
C2 C3 H3A 120.8
C3 C4 C5 124.4(3)
C3 C4 H4A 117.8
C5 C4 H4A 117.8
C4 C5 C6 118.6(3)
C4 C5 H5A 120.7
C6 C5 H5A 120.7
C1 C6 C7 123.0(3)
C1 C6 C5 116.8(3)
C7 C6 C5 120.2(3)
C6 C7 H7A 109.5
C6 C7 H7B 109.5
H7A C7 H7B 109.5
C6 C7 H7C 109.5
H7A C7 H7C 109.5
H7B C7 H7C 109.5
N1 C8 N2 116.4(2)
N1 C8 S1 123.89(19)
N2 C8 S1 119.75(19)
O1 C9 N2 121.9(2)
O1 C9 C10 121.6(2)
N2 C9 C10 116.5(2)
C11 C10 C15 119.7(2)
C11 C10 C9 118.6(2)
C15 C10 C9 121.6(2)
C12 C11 C10 119.8(3)
C12 C11 H11A 120.1
C10 C11 H11A 120.1
C13 C12 C11 119.7(3)
C13 C12 H12A 120.2
C11 C12 H12A 120.2
C14 C13 C12 121.6(2)
C14 C13 H13A 119.2
C12 C13 H13A 119.2
C13 C14 C15 118.1(2)
C13 C14 C16 122.0(2)
C15 C14 C16 119.8(2)
C10 C15 C14 121.0(2)
C10 C15 H15A 119.5
C14 C15 H15A 119.5
C14 C16 H16A 109.5
C14 C16 H16B 109.5
H16A C16 H16B 109.5
C14 C16 H16C 109.5
H16A C16 H16C 109.5
H16B C16 H16C 109.5

loop_
_geom_bond_atom_site_label_1
_geom_bond_atom_site_label_2
_geom_bond_distance
S1 C8 1.670(3)
O1 C9 1.226(3)
N1 C8 1.327(3)
N1 C1 1.444(3)
N1 H1 0.8800
N2 C9 1.376(3)
N2 C8 1.392(3)
N2 H2 0.8800
C1 C6 1.368(4)
C1 C2 1.400(4)
C2 C3 1.391(5)
C2 H2A 0.9500
C3 C4 1.352(5)
C3 H3A 0.9500
C4 C5 1.359(5)
C4 H4A 0.9500
C5 C6 1.446(4)
C5 H5A 0.9500
C6 C7 1.440(5)
C7 H7A 0.9800
C7 H7B 0.9800
C7 H7C 0.9800
C9 C10 1.490(3)
C10 C11 1.388(3)
C10 C15 1.390(4)
C11 C12 1.384(4)
C11 H11A 0.9500
C12 C13 1.384(4)
C12 H12A 0.9500
C13 C14 1.382(4)
C13 H13A 0.9500
C14 C15 1.392(3)
C14 C16 1.505(4)
C15 H15A 0.9500
C16 H16A 0.9800
C16 H16B 0.9800
C16 H16C 0.9800

loop_
_geom_hbond_atom_site_label_D
_geom_hbond_atom_site_label_H
_geom_hbond_atom_site_label_A
_geom_hbond_site_symmetry_A
_geom_hbond_distance_DH
_geom_hbond_distance_HA
_geom_hbond_distance_DA
_geom_hbond_angle_DHA
N1 H1 O1 . 0.88 1.94 2.630(3) 134.5
N2 H2 S1 2_655 0.88 2.63 3.486(2) 165.6

loop_
_geom_torsion_atom_site_label_1
_geom_torsion_atom_site_label_2
_geom_torsion_atom_site_label_3
_geom_torsion_atom_site_label_4
_geom_torsion
C8 N1 C1 C6 89.0(3)
C8 N1 C1 C2 -94.4(3)
C6 C1 C2 C3 0.4(5)
N1 C1 C2 C3 -176.1(3)
C1 C2 C3 C4 -0.7(5)
C2 C3 C4 C5 1.0(5)
C3 C4 C5 C6 -0.8(5)
C2 C1 C6 C7 -178.9(3)
N1 C1 C6 C7 -2.4(4)
C2 C1 C6 C5 -0.2(4)
N1 C1 C6 C5 176.3(2)
C4 C5 C6 C1 0.3(4)
C4 C5 C6 C7 179.1(3)
C1 N1 C8 N2 170.9(3)
C1 N1 C8 S1 -8.2(4)
C9 N2 C8 N1 -0.3(4)
C9 N2 C8 S1 178.8(2)
C8 N2 C9 O1 9.1(4)
C8 N2 C9 C10 -171.3(2)
O1 C9 C10 C11 24.5(4)
N2 C9 C10 C11 -155.0(2)
O1 C9 C10 C15 -152.4(3)
N2 C9 C10 C15 28.0(4)
C15 C10 C11 C12 -1.2(4)
C9 C10 C11 C12 -178.2(2)
C10 C11 C12 C13 -0.1(4)
C11 C12 C13 C14 0.5(4)
C12 C13 C14 C15 0.3(4)
C12 C13 C14 C16 -179.6(3)
C11 C10 C15 C14 2.1(4)
C9 C10 C15 C14 179.0(2)
C13 C14 C15 C10 -1.6(4)
C16 C14 C15 C10 178.3(2)

loop_
_cod_related_entry_id
_cod_related_entry_database
_cod_related_entry_code
1 ChemSpider 729392
